data_7151262
loop_
_publ_author_name
'Ekegren, Jenny K.'
'Gising, Johan'
'Wallberg, Hans'
'Larhed, Mats'
'Samuelsson, Bertil'
'Hallberg, Anders'

_publ_section_title
;
 Variations of the P2 group in HIV-1 protease inhibitors containing a
 tertiary alcohol in the transition-state mimicking scaffold.
;
_journal_issue 16
_journal_name_full 'Organic &amp; biomolecular chemistry'
_journal_page_first 3040
_journal_page_last 3043
_journal_paper_doi 10.1039/b606859f
_journal_volume 4
_journal_year 2006
_chemical_absolute_configuration rmad
_chemical_compound_source 'synthesised by authors'
_chemical_formula_moiety 'C34 H52 Br N5 O7 '
_chemical_formula_sum 'C34 H52 Br N5 O7'
_chemical_formula_weight 722.72
_chemical_name_common
;
((1S)-1-(N'-(4-Bromo-benzyl)-N'-((2S)-2-((1S)-2,2-dimethyl-1-
methylcarbamoyl-propylcarbamoyl)-2-hydroxy-3-phenyl-propyl) -
hydrazinocarbonyl)-2,2-dimethyl-propyl)-carbamic acid methyl ester
ethanol solvate
;
_space_group_IT_number 4
_symmetry_cell_setting monoclinic
_symmetry_space_group_name_Hall 'P 2yb'
_symmetry_space_group_name_H-M 'P 1 21 1'
_atom_sites_solution_hydrogens geom
_atom_sites_solution_primary direct
_atom_sites_solution_secondary difmap
_audit_creation_date 'October 24, 2005'
_audit_creation_method maXus
_cell_angle_alpha 90.00
_cell_angle_beta 108.1020(14)
_cell_angle_gamma 90.00
_cell_formula_units_Z 2
_cell_length_a 10.6340(3)
_cell_length_b 12.1440(4)
_cell_length_c 15.9560(8)
_cell_measurement_temperature 293(2)
_cell_volume 1958.56(13)
_computing_data_collection 'KappaCCD (Nonius, 1999)'
_computing_data_reduction 'Denzo and Scalepak (Otwinowski & Minor, 1997)'
_computing_structure_refinement 'SHELXL-97 (Sheldrick, 1997)'
_computing_structure_solution 'SHELXS-97 (Sheldrick, 1990)'
_diffrn_ambient_temperature 293(2)
_diffrn_measured_fraction_theta_full 0.997
_diffrn_measured_fraction_theta_max 0.997
_diffrn_measurement_device 'Nonius KappaCCD'
_diffrn_measurement_method '\f and \w scans'
_diffrn_radiation_monochromator graphite
_diffrn_radiation_source 'fine-focus sealed tube'
_diffrn_radiation_type MoK\a
_diffrn_radiation_wavelength 0.71073
_diffrn_reflns_av_R_equivalents 0.0252
_diffrn_reflns_av_sigmaI/netI 0.0917
_diffrn_reflns_limit_h_max 13
_diffrn_reflns_limit_h_min -13
_diffrn_reflns_limit_k_max 15
_diffrn_reflns_limit_k_min -13
_diffrn_reflns_limit_l_max 20
_diffrn_reflns_limit_l_min -20
_diffrn_reflns_number 8473
_diffrn_reflns_theta_full 27.40
_diffrn_reflns_theta_max 27.40
_diffrn_reflns_theta_min 1.34
_exptl_absorpt_coefficient_mu 1.098
_exptl_absorpt_correction_T_max 0.936
_exptl_absorpt_correction_T_min 0.711
_exptl_absorpt_correction_type none
_exptl_crystal_colour Colourless
_exptl_crystal_density_diffrn 1.225
_exptl_crystal_density_method 'not measured'
_exptl_crystal_description Needle
_exptl_crystal_F_000 764
_exptl_crystal_size_max 0.31
_exptl_crystal_size_mid 0.09
_exptl_crystal_size_min 0.06
_refine_diff_density_max 0.496
_refine_diff_density_min -0.508
_refine_diff_density_rms 0.050
_refine_ls_abs_structure_details 'Flack H D (1983), Acta Cryst. A39, 876-881'
_refine_ls_abs_structure_Flack 0.006(9)
_refine_ls_extinction_method none
_refine_ls_goodness_of_fit_ref 1.015
_refine_ls_hydrogen_treatment constr
_refine_ls_matrix_type full
_refine_ls_number_parameters 408
_refine_ls_number_reflns 8463
_refine_ls_number_restraints 0
_refine_ls_restrained_S_all 1.015
_refine_ls_R_factor_all 0.1755
_refine_ls_R_factor_gt 0.0830
_refine_ls_shift/su_max 0.064
_refine_ls_shift/su_mean 0.007
_refine_ls_structure_factor_coef Fsqd
_refine_ls_weighting_details 'calc w=1/[\s^2^(Fo^2^)+(0.0875P)^2^+1.6011P] where P=(Fo^2^+2Fc^2^)/3'
_refine_ls_weighting_scheme calc
_refine_ls_wR_factor_gt 0.1804
_refine_ls_wR_factor_ref 0.2307
_reflns_number_gt 4316
_reflns_number_total 8463
_reflns_threshold_expression >2sigma(I)
_cod_data_source_file b606859f.txt
_cod_data_source_block I
_cod_depositor_comments
;
The following automatic conversions were performed:
'_symmetry_cell_setting' value 'Monoclinic' changed to 'monoclinic'
according to '/home/saulius/struct/CIF-dictionaries/cif_core.dic'
dictionary named 'cif_core.dic' version 2.4.1 from 2010-06-29.

Automatic conversion script
Id: cif_fix_enum 1527 2010-12-29 10:47:43Z saulius 
;
_cod_original_sg_symbol_H-M 'P 21'
_cod_database_code 7151262

loop_
_symmetry_equiv_pos_as_xyz
'x, y, z'
'-x, y+1/2, -z'

loop_
_atom_site_label
_atom_site_type_symbol
_atom_site_fract_x
_atom_site_fract_y
_atom_site_fract_z
_atom_site_U_iso_or_equiv
_atom_site_adp_type
_atom_site_occupancy
_atom_site_calc_flag
_atom_site_refinement_flags
_atom_site_disorder_assembly
_atom_site_disorder_group
C1 C 0.1847(12) 1.0929(8) 1.4436(6) 0.131(4) Uani 1 d . . .
N2 N 0.2227(7) 1.0039(5) 1.3955(4) 0.089(2) Uani 1 d . . .
C3 C 0.1974(7) 1.0108(5) 1.3081(5) 0.0677(18) Uani 1 d . . .
C4 C 0.2437(6) 0.9133(5) 1.2645(4) 0.0627(16) Uani 1 d . . .
N5 N 0.1359(5) 0.8926(4) 1.1812(3) 0.0598(13) Uani 1 d . . .
C6 C 0.0790(6) 0.7940(5) 1.1595(4) 0.0519(14) Uani 1 d . . .
C7 C -0.0516(6) 0.7963(4) 1.0843(4) 0.0505(13) Uani 1 d . . .
C8 C -0.0514(6) 0.7154(4) 1.0121(4) 0.0530(14) Uani 1 d . . .
N9 N 0.0391(5) 0.7528(4) 0.9647(3) 0.0505(11) Uani 1 d . . .
N10 N -0.0235(5) 0.7681(4) 0.8734(3) 0.0553(12) Uani 1 d . . .
C11 C -0.0542(6) 0.8717(5) 0.8424(4) 0.0528(14) Uani 1 d . . .
C12 C -0.1145(7) 0.8841(5) 0.7431(4) 0.0642(17) Uani 1 d . . .
N13 N -0.2058(6) 0.9752(4) 0.7283(3) 0.0683(15) Uani 1 d . . .
C14 C -0.3316(9) 0.9677(7) 0.6806(6) 0.094(2) Uani 1 d . . .
O15 O -0.3959(7) 1.0633(6) 0.6841(5) 0.128(3) Uani 1 d . . .
C16 C -0.5346(13) 1.0628(13) 0.6436(12) 0.228(10) Uani 1 d . . .
O17 O 0.1372(5) 1.0891(4) 1.2640(3) 0.0818(14) Uani 1 d . . .
C18 C 0.3772(7) 0.9346(7) 1.2497(5) 0.082(2) Uani 1 d . . .
C19 C 0.3726(10) 1.0317(8) 1.1889(7) 0.113(3) Uani 1 d . . .
C20 C 0.4150(9) 0.8322(8) 1.2076(7) 0.103(3) Uani 1 d . . .
C21 C 0.4817(9) 0.9537(13) 1.3396(6) 0.142(4) Uani 1 d . . .
O22 O 0.1217(4) 0.7081(3) 1.1986(3) 0.0648(11) Uani 1 d . . .
O23 O -0.0777(4) 0.9059(3) 1.0491(2) 0.0541(9) Uani 1 d . . .
C24 C -0.1634(7) 0.7668(5) 1.1223(4) 0.0588(15) Uani 1 d . . .
C25 C -0.1690(7) 0.8404(5) 1.1990(4) 0.0618(16) Uani 1 d . . .
C26 C -0.1129(11) 0.8109(8) 1.2826(6) 0.114(3) Uani 1 d . . .
C27 C -0.1125(14) 0.8826(11) 1.3528(6) 0.146(5) Uani 1 d . . .
C28 C -0.1671(11) 0.9829(9) 1.3330(8) 0.118(4) Uani 1 d . . .
C29 C -0.2240(10) 1.0137(8) 1.2502(8) 0.101(3) Uani 1 d . . .
C30 C -0.2231(7) 0.9445(7) 1.1841(5) 0.0807(19) Uani 1 d . . .
C31 C 0.1613(7) 0.6907(5) 0.9807(5) 0.0673(17) Uani 1 d . . .
C32 C 0.2700(7) 0.7550(6) 0.9597(4) 0.0636(16) Uani 1 d . . .
C33 C 0.3728(8) 0.6995(6) 0.9437(5) 0.081(2) Uani 1 d . . .
C34 C 0.4744(8) 0.7548(8) 0.9229(6) 0.095(3) Uani 1 d . . .
C35 C 0.4722(7) 0.8680(8) 0.9205(5) 0.082(2) Uani 1 d . . .
C36 C 0.3726(7) 0.9242(7) 0.9383(5) 0.0777(19) Uani 1 d . . .
C37 C 0.2737(7) 0.8677(6) 0.9599(5) 0.0706(18) Uani 1 d . . .
Br38 Br 0.60615(10) 0.9426(1) 0.88943(8) 0.1342(5) Uani 1 d . . .
O39 O -0.0350(4) 0.9532(3) 0.8906(3) 0.0617(10) Uani 1 d . . .
C40 C -0.0085(8) 0.8990(6) 0.6947(4) 0.0734(19) Uani 1 d . . .
C41 C 0.0680(10) 1.0038(6) 0.7246(6) 0.096(3) Uani 1 d . . .
C42 C -0.0816(10) 0.9063(8) 0.5942(5) 0.109(3) Uani 1 d . . .
C43 C 0.0857(9) 0.7999(7) 0.7119(5) 0.086(2) Uani 1 d . . .
O44 O -0.3851(6) 0.8867(5) 0.6393(5) 0.122(2) Uani 1 d . . .
O45 O -0.6218(8) 0.8361(6) 0.5117(5) 0.085(2) Uiso 1 d . . .
C46 C -0.6698(16) 0.7341(13) 0.5362(10) 0.118(5) Uiso 1 d . . .
C47 C -0.785(2) 0.7057(17) 0.4823(13) 0.136(8) Uiso 1 d . . .
H1A H 0.2096 1.0775 1.5053 0.157 Uiso 1 d R . .
H1B H 0.0910 1.1052 1.4211 0.157 Uiso 1 d R . .
H1C H 0.2286 1.1619 1.4359 0.157 Uiso 1 d R . .
H2 H 0.2996 0.9509 1.4280 0.107 Uiso 1 d R . .
H4 H 0.2569 0.8503 1.3037 0.075 Uiso 1 d R . .
H5 H 0.0948 0.9374 1.1246 0.072 Uiso 1 d R . .
H8A H -0.1396 0.7097 0.9705 0.064 Uiso 1 d R . .
H8B H -0.0239 0.6437 1.0363 0.064 Uiso 1 d R . .
H10 H -0.0430 0.7054 0.8349 0.066 Uiso 1 d R . .
H12 H -0.1654 0.8181 0.7214 0.077 Uiso 1 d R . .
H13 H -0.1972 1.0395 0.7556 0.082 Uiso 1 d R . .
H16A H -0.5718 1.1343 0.6494 0.273 Uiso 1 d R . .
H16B H -0.5780 1.0085 0.6696 0.273 Uiso 1 d R . .
H16C H -0.5560 1.0466 0.5813 0.273 Uiso 1 d R . .
H19A H 0.4552 1.0459 1.1815 0.135 Uiso 1 d R . .
H19B H 0.3473 1.0998 1.2166 0.135 Uiso 1 d R . .
H19C H 0.3049 1.0232 1.1334 0.135 Uiso 1 d R . .
H20A H 0.4978 0.8428 1.1966 0.124 Uiso 1 d R . .
H20B H 0.3477 0.8151 1.1526 0.124 Uiso 1 d R . .
H20C H 0.4229 0.7699 1.2469 0.124 Uiso 1 d R . .
H21A H 0.5675 0.9681 1.3356 0.170 Uiso 1 d R . .
H21B H 0.4879 0.8892 1.3782 0.170 Uiso 1 d R . .
H21C H 0.4574 1.0158 1.3717 0.170 Uiso 1 d R . .
H23 H -0.0750 0.9311 0.9914 0.065 Uiso 1 d R . .
H24A H -0.2482 0.7737 1.0761 0.071 Uiso 1 d R . .
H24B H -0.1544 0.6918 1.1429 0.071 Uiso 1 d R . .
H26 H -0.0705 0.7387 1.2965 0.137 Uiso 1 d R . .
H27 H -0.0717 0.8606 1.4143 0.176 Uiso 1 d R . .
H28 H -0.1626 1.0308 1.3812 0.142 Uiso 1 d R . .
H29 H -0.2677 1.0853 1.2371 0.121 Uiso 1 d R . .
H30 H -0.2628 0.9686 1.1239 0.097 Uiso 1 d R . .
H31A H 0.1935 0.6696 1.0428 0.081 Uiso 1 d R . .
H31B H 0.1449 0.6241 0.9461 0.081 Uiso 1 d R . .
H33 H 0.3744 0.6201 0.9466 0.097 Uiso 1 d R . .
H34 H 0.5449 0.7146 0.9123 0.114 Uiso 1 d R . .
H36 H 0.3736 1.0028 0.9384 0.093 Uiso 1 d R . .
H37 H 0.2047 0.9091 0.9738 0.085 Uiso 1 d R . .
H41A H 0.1336 1.0146 0.6957 0.116 Uiso 1 d R . .
H41B H 0.1102 1.0032 0.7876 0.116 Uiso 1 d R . .
H41C H 0.0069 1.0658 0.7106 0.116 Uiso 1 d R . .
H42A H -0.1292 0.8394 0.5728 0.130 Uiso 1 d R . .
H42B H -0.0181 0.9179 0.5623 0.130 Uiso 1 d R . .
H42C H -0.1426 0.9671 0.5816 0.130 Uiso 1 d R . .
H43A H 0.0340 0.7330 0.6919 0.103 Uiso 1 d R . .
H43B H 0.1308 0.7929 0.7737 0.103 Uiso 1 d R . .
H43C H 0.1478 0.8074 0.6802 0.103 Uiso 1 d R . .
H45 H -0.5340 0.8513 0.5536 0.162 Uiso 1 d R . .
H46A H -0.6064 0.6762 0.5374 0.202 Uiso 1 calc R . .
H46B H -0.6765 0.7412 0.5952 0.202 Uiso 1 calc R . .
H47A H -0.8249 0.6401 0.4963 0.271 Uiso 1 d R . .
H47B H -0.7870 0.7017 0.4212 0.271 Uiso 1 d R . .
H47C H -0.8529 0.7666 0.4815 0.271 Uiso 1 d R . .

loop_
_atom_site_aniso_label
_atom_site_aniso_U_11
_atom_site_aniso_U_22
_atom_site_aniso_U_33
_atom_site_aniso_U_23
_atom_site_aniso_U_13
_atom_site_aniso_U_12
C1 0.166(10) 0.109(7) 0.086(6) -0.018(5) -0.008(6) 0.044(7)
N2 0.122(6) 0.073(4) 0.052(4) -0.010(3) -0.003(4) 0.016(3)
C3 0.070(4) 0.052(4) 0.063(5) 0.007(3) -0.006(3) -0.002(3)
C4 0.068(4) 0.052(3) 0.056(4) 0.014(3) 0.003(3) -0.008(3)
N5 0.066(3) 0.057(3) 0.046(3) 0.006(2) 0.001(2) -0.007(2)
C6 0.059(4) 0.044(3) 0.050(3) 0.003(2) 0.014(3) -0.005(3)
C7 0.057(3) 0.044(3) 0.047(3) 0.002(2) 0.010(3) 0.005(2)
C8 0.064(4) 0.038(3) 0.055(4) -0.003(2) 0.015(3) -0.006(2)
N9 0.063(3) 0.044(2) 0.042(3) -0.0012(19) 0.013(2) 0.002(2)
N10 0.083(4) 0.037(3) 0.046(3) -0.0006(19) 0.019(3) -0.004(2)
C11 0.065(4) 0.043(3) 0.051(4) 0.002(3) 0.018(3) -0.005(2)
C12 0.089(5) 0.045(3) 0.052(4) -0.005(3) 0.012(3) -0.006(3)
N13 0.092(4) 0.053(3) 0.049(3) -0.002(2) 0.007(3) 0.002(3)
C14 0.094(6) 0.083(6) 0.076(5) -0.010(4) -0.016(5) 0.002(5)
O15 0.106(5) 0.102(4) 0.129(5) -0.033(4) -0.032(4) 0.036(4)
C16 0.114(10) 0.192(14) 0.276(19) -0.105(14) -0.088(12) 0.052(10)
O17 0.097(4) 0.055(3) 0.073(3) 0.008(2) -0.005(3) 0.003(2)
C18 0.062(4) 0.085(5) 0.087(5) 0.001(4) 0.007(4) -0.011(4)
C19 0.101(7) 0.103(6) 0.136(9) 0.027(6) 0.038(6) -0.027(5)
C20 0.068(5) 0.121(7) 0.118(7) 0.026(6) 0.025(5) 0.011(5)
C21 0.077(6) 0.232(13) 0.092(6) 0.001(8) -0.009(5) -0.063(8)
O22 0.071(3) 0.048(2) 0.064(3) 0.010(2) 0.005(2) 0.0019(19)
O23 0.064(2) 0.049(2) 0.048(2) 0.0072(16) 0.0150(19) 0.0060(18)
C24 0.070(4) 0.056(3) 0.052(4) 0.003(3) 0.021(3) -0.006(3)
C25 0.065(4) 0.064(4) 0.059(4) 0.000(3) 0.022(3) 0.005(3)
C26 0.175(10) 0.108(6) 0.065(6) 0.005(5) 0.046(6) 0.057(7)
C27 0.190(12) 0.183(11) 0.058(5) -0.008(6) 0.026(6) 0.079(10)
C28 0.109(7) 0.133(9) 0.113(8) -0.058(7) 0.033(6) 0.017(6)
C29 0.108(7) 0.088(6) 0.130(9) -0.021(6) 0.071(7) -0.008(5)
C30 0.091(5) 0.083(5) 0.083(5) 0.009(4) 0.048(4) 0.012(4)
C31 0.074(4) 0.058(4) 0.067(4) 0.002(3) 0.018(4) 0.014(3)
C32 0.064(4) 0.063(4) 0.065(4) -0.009(3) 0.021(3) 0.004(3)
C33 0.076(5) 0.070(4) 0.090(6) -0.022(4) 0.016(4) 0.001(4)
C34 0.061(5) 0.115(7) 0.111(7) -0.038(5) 0.031(5) -0.001(4)
C35 0.056(4) 0.119(7) 0.071(5) -0.015(4) 0.021(4) -0.007(4)
C36 0.066(4) 0.083(5) 0.083(5) -0.002(4) 0.021(4) -0.004(4)
C37 0.059(4) 0.070(4) 0.081(5) -0.004(3) 0.020(4) 0.002(3)
Br38 0.0888(6) 0.1847(12) 0.1419(9) -0.0296(8) 0.0543(6) -0.0474(7)
O39 0.089(3) 0.041(2) 0.055(2) -0.0015(19) 0.022(2) 0.006(2)
C40 0.115(6) 0.065(4) 0.051(4) 0.000(3) 0.041(4) 0.001(4)
C41 0.133(8) 0.069(5) 0.111(7) -0.011(4) 0.074(6) -0.024(4)
C42 0.166(9) 0.104(6) 0.059(5) 0.015(4) 0.039(5) 0.005(6)
C43 0.113(6) 0.080(5) 0.082(5) -0.005(4) 0.056(5) 0.005(4)
O44 0.101(5) 0.097(4) 0.124(5) -0.035(4) -0.029(4) 0.000(3)

loop_
_atom_type_symbol
_atom_type_description
_atom_type_scat_dispersion_real
_atom_type_scat_dispersion_imag
_atom_type_scat_source
C C 0.0033 0.0016 'International Tables Vol C Tables 4.2.6.8 and 6.1.1.4'
H H 0.0000 0.0000 'International Tables Vol C Tables 4.2.6.8 and 6.1.1.4'
Br Br -0.2901 2.4595 'International Tables Vol C Tables 4.2.6.8 and 6.1.1.4'
N N 0.0061 0.0033 'International Tables Vol C Tables 4.2.6.8 and 6.1.1.4'
O O 0.0106 0.0060 'International Tables Vol C Tables 4.2.6.8 and 6.1.1.4'

loop_
_geom_angle_atom_site_label_1
_geom_angle_atom_site_label_2
_geom_angle_atom_site_label_3
_geom_angle
_geom_angle_site_symmetry_1
_geom_angle_site_symmetry_3
_geom_angle_publ_flag
C14 N13 C12 123.5(6) . . ?
C14 N13 H13 106.0 . . ?
C12 N13 H13 129.4 . . ?
N10 N9 C31 111.0(4) . . ?
N10 N9 C8 113.4(4) . . ?
C31 N9 C8 116.2(5) . . ?
C7 O23 H23 126.8 . . ?
O23 C7 C8 110.4(4) . . ?
O23 C7 C6 110.0(4) . . ?
C8 C7 C6 111.7(5) . . ?
O23 C7 C24 107.0(4) . . ?
C8 C7 C24 109.5(4) . . ?
C6 C7 C24 108.2(5) . . ?
C11 N10 N9 118.8(4) . . ?
C11 N10 H10 121.7 . . ?
N9 N10 H10 119.6 . . ?
C6 N5 C4 123.1(5) . . ?
C6 N5 H5 102.2 . . ?
C4 N5 H5 134.2 . . ?
C40 C41 H41A 111.5 . . ?
C40 C41 H41B 110.8 . . ?
H41A C41 H41B 109.2 . . ?
C40 C41 H41C 108.9 . . ?
H41A C41 H41C 108.5 . . ?
H41B C41 H41C 107.8 . . ?
O22 C6 N5 124.3(5) . . ?
O22 C6 C7 121.1(5) . . ?
N5 C6 C7 114.5(5) . . ?
C32 C37 C36 121.2(7) . . ?
C32 C37 H37 119.7 . . ?
C36 C37 H37 119.1 . . ?
N13 C12 C11 106.9(5) . . ?
N13 C12 C40 112.4(5) . . ?
C11 C12 C40 113.0(6) . . ?
N13 C12 H12 107.6 . . ?
C11 C12 H12 107.4 . . ?
C40 C12 H12 109.2 . . ?
C29 C30 C25 122.7(8) . . ?
C29 C30 H30 118.6 . . ?
C25 C30 H30 118.7 . . ?
C41 C40 C43 110.3(7) . . ?
C41 C40 C42 109.1(7) . . ?
C43 C40 C42 108.6(6) . . ?
C41 C40 C12 110.1(5) . . ?
C43 C40 C12 110.5(5) . . ?
C42 C40 C12 108.1(7) . . ?
O39 C11 N10 123.0(5) . . ?
O39 C11 C12 120.4(5) . . ?
N10 C11 C12 116.6(5) . . ?
C26 C25 C30 117.0(7) . . ?
C26 C25 C24 121.8(6) . . ?
C30 C25 C24 121.0(6) . . ?
C37 C32 C33 117.8(7) . . ?
C37 C32 C31 122.5(6) . . ?
C33 C32 C31 119.6(6) . . ?
N5 C4 C3 105.7(5) . . ?
N5 C4 C18 112.7(5) . . ?
C3 C4 C18 112.6(5) . . ?
N5 C4 H4 111.2 . . ?
C3 C4 H4 108.6 . . ?
C18 C4 H4 106.1 . . ?
C25 C24 C7 114.0(5) . . ?
C25 C24 H24A 107.3 . . ?
C7 C24 H24A 109.2 . . ?
C25 C24 H24B 107.7 . . ?
C7 C24 H24B 110.4 . . ?
H24A C24 H24B 108.1 . . ?
C3 N2 C1 120.3(6) . . ?
C3 N2 H2 115.4 . . ?
C1 N2 H2 120.1 . . ?
N9 C8 C7 110.3(4) . . ?
N9 C8 H8A 108.6 . . ?
C7 C8 H8A 109.8 . . ?
N9 C8 H8B 108.7 . . ?
C7 C8 H8B 110.7 . . ?
H8A C8 H8B 108.7 . . ?
O17 C3 N2 122.8(7) . . ?
O17 C3 C4 121.3(6) . . ?
N2 C3 C4 115.9(5) . . ?
C35 C36 C37 120.2(8) . . ?
C35 C36 H36 119.5 . . ?
C37 C36 H36 120.2 . . ?
C32 C33 C34 121.8(7) . . ?
C32 C33 H33 119.0 . . ?
C34 C33 H33 119.3 . . ?
N9 C31 C32 113.3(5) . . ?
N9 C31 H31A 109.0 . . ?
C32 C31 H31A 108.0 . . ?
N9 C31 H31B 109.9 . . ?
C32 C31 H31B 108.7 . . ?
H31A C31 H31B 107.8 . . ?
C18 C19 H19A 112.2 . . ?
C18 C19 H19B 108.4 . . ?
H19A C19 H19B 107.0 . . ?
C18 C19 H19C 111.8 . . ?
H19A C19 H19C 111.6 . . ?
H19B C19 H19C 105.4 . . ?
C14 O15 C16 116.4(8) . . ?
C40 C43 H43A 108.9 . . ?
C40 C43 H43B 110.2 . . ?
H43A C43 H43B 108.2 . . ?
C40 C43 H43C 110.5 . . ?
H43A C43 H43C 108.5 . . ?
H43B C43 H43C 110.4 . . ?
C36 C35 C34 120.1(7) . . ?
C36 C35 Br38 121.0(7) . . ?
C34 C35 Br38 118.8(6) . . ?
O44 C14 N13 125.8(8) . . ?
O44 C14 O15 123.7(8) . . ?
N13 C14 O15 110.5(7) . . ?
C35 C34 C33 118.7(7) . . ?
C35 C34 H34 121.0 . . ?
C33 C34 H34 120.3 . . ?
C19 C18 C20 108.2(7) . . ?
C19 C18 C21 110.5(8) . . ?
C20 C18 C21 108.7(8) . . ?
C19 C18 C4 112.5(6) . . ?
C20 C18 C4 108.3(6) . . ?
C21 C18 C4 108.5(7) . . ?
N2 C1 H1A 111.4 . . ?
N2 C1 H1B 110.3 . . ?
H1A C1 H1B 109.8 . . ?
N2 C1 H1C 110.3 . . ?
H1A C1 H1C 107.7 . . ?
H1B C1 H1C 107.3 . . ?
C28 C29 C30 119.4(9) . . ?
C28 C29 H29 120.3 . . ?
C30 C29 H29 120.3 . . ?
C40 C42 H42A 111.0 . . ?
C40 C42 H42B 110.0 . . ?
H42A C42 H42B 108.1 . . ?
C40 C42 H42C 110.5 . . ?
H42A C42 H42C 109.1 . . ?
H42B C42 H42C 108.1 . . ?
C25 C26 C27 121.2(9) . . ?
C25 C26 H26 120.0 . . ?
C27 C26 H26 118.8 . . ?
C29 C28 C27 121.4(9) . . ?
C29 C28 H28 121.6 . . ?
C27 C28 H28 117.0 . . ?
C18 C21 H21A 113.3 . . ?
C18 C21 H21B 110.7 . . ?
H21A C21 H21B 108.0 . . ?
C18 C21 H21C 111.6 . . ?
H21A C21 H21C 107.8 . . ?
H21B C21 H21C 105.1 . . ?
C28 C27 C26 118.4(10) . . ?
C28 C27 H27 120.5 . . ?
C26 C27 H27 121.1 . . ?
C18 C20 H20A 110.8 . . ?
C18 C20 H20B 110.6 . . ?
H20A C20 H20B 109.1 . . ?
C18 C20 H20C 109.4 . . ?
H20A C20 H20C 108.9 . . ?
H20B C20 H20C 108.0 . . ?
O15 C16 H16A 110.5 . . ?
O15 C16 H16B 112.0 . . ?
H16A C16 H16B 107.8 . . ?
O15 C16 H16C 110.4 . . ?
H16A C16 H16C 107.9 . . ?
H16B C16 H16C 108.1 . . ?
C46 O45 H45 108.6 . . ?
C47 C46 O45 112.8(16) . . ?
C47 C46 H46A 109.1 . . ?
O45 C46 H46A 109.0 . . ?
C47 C46 H46B 108.9 . . ?
O45 C46 H46B 109.0 . . ?
H46A C46 H46B 107.8 . . ?
C46 C47 H47A 117.3 . . ?
C46 C47 H47B 113.5 . . ?
H47A C47 H47B 108.6 . . ?
C46 C47 H47C 109.2 . . ?
H47A C47 H47C 103.8 . . ?
H47B C47 H47C 103.1 . . ?

loop_
_geom_bond_atom_site_label_1
_geom_bond_atom_site_label_2
_geom_bond_distance
_geom_bond_site_symmetry_2
_geom_bond_publ_flag
Br38 C35 1.880(8) . ?
O39 C11 1.231(7) . ?
N13 C14 1.321(10) . ?
N13 C12 1.442(8) . ?
N13 H13 0.8848 . ?
N9 N10 1.413(6) . ?
N9 C31 1.455(8) . ?
N9 C8 1.469(7) . ?
O23 C7 1.438(6) . ?
O23 H23 0.9794 . ?
O17 C3 1.236(7) . ?
C7 C8 1.515(7) . ?
C7 C6 1.528(8) . ?
C7 C24 1.535(9) . ?
O22 C6 1.228(6) . ?
N10 C11 1.353(7) . ?
N10 H10 0.9599 . ?
N5 C6 1.338(7) . ?
N5 C4 1.482(8) . ?
N5 H5 1.0286 . ?
C41 C40 1.506(10) . ?
C41 H41A 0.9572 . ?
C41 H41B 0.9658 . ?
C41 H41C 0.9742 . ?
C37 C32 1.369(9) . ?
C37 C36 1.386(10) . ?
C37 H37 0.9701 . ?
C12 C11 1.521(8) . ?
C12 C40 1.563(10) . ?
C12 H12 0.9689 . ?
C30 C29 1.351(11) . ?
C30 C25 1.378(10) . ?
C30 H30 0.9664 . ?
C40 C43 1.535(11) . ?
C40 C42 1.551(10) . ?
C25 C26 1.329(10) . ?
C25 C24 1.532(9) . ?
C32 C33 1.374(10) . ?
C32 C31 1.516(9) . ?
C4 C3 1.530(9) . ?
C4 C18 1.531(10) . ?
C4 H4 0.9714 . ?
C24 H24A 0.9746 . ?
C24 H24B 0.9620 . ?
N2 C3 1.339(9) . ?
N2 C1 1.454(11) . ?
N2 H2 1.0429 . ?
C8 H8A 0.9682 . ?
C8 H8B 0.9613 . ?
C36 C35 1.362(10) . ?
C36 H36 0.9538 . ?
C33 C34 1.397(12) . ?
C33 H33 0.9646 . ?
C31 H31A 0.9766 . ?
C31 H31B 0.9639 . ?
C19 C18 1.518(12) . ?
C19 H19A 0.9373 . ?
C19 H19B 1.0123 . ?
C19 H19C 0.9576 . ?
O15 C14 1.357(10) . ?
O15 C16 1.415(13) . ?
C43 H43A 0.9784 . ?
C43 H43B 0.9565 . ?
C43 H43C 0.9528 . ?
C35 C34 1.375(12) . ?
C14 O44 1.222(9) . ?
C34 H34 0.9539 . ?
C18 C20 1.526(13) . ?
C18 C21 1.536(11) . ?
C1 H1A 0.9563 . ?
C1 H1B 0.9603 . ?
C1 H1C 0.9855 . ?
C29 C28 1.324(14) . ?
C29 H29 0.9772 . ?
C42 H42A 0.9622 . ?
C42 H42B 0.9750 . ?
C42 H42C 0.9621 . ?
C26 C27 1.418(13) . ?
C26 H26 0.9795 . ?
C28 C27 1.344(15) . ?
C28 H28 0.9539 . ?
C21 H21A 0.9513 . ?
C21 H21B 0.9859 . ?
C21 H21C 0.9890 . ?
C27 H27 0.9783 . ?
C20 H20A 0.9574 . ?
C20 H20B 0.9674 . ?
C20 H20C 0.9700 . ?
C16 H16A 0.9711 . ?
C16 H16B 0.9693 . ?
C16 H16C 0.9678 . ?
O45 C46 1.439(16) . ?
O45 H45 0.9823 . ?
C46 C47 1.31(2) . ?
C46 H46A 0.9700 . ?
C46 H46B 0.9700 . ?
C47 H47A 0.9603 . ?
C47 H47B 0.9705 . ?
C47 H47C 1.0308 . ?

loop_
_cod_related_entry_id
_cod_related_entry_database
_cod_related_entry_code
1 ChemSpider 21188811
